data_7006441
loop_
_publ_author_name
'Xiao, Nu'
'Xu, Qiang'
'Sun, Jie'
'Chen, Jiabi'

_publ_section_title
;
 Unusual reactions of [{micro-(phthalazine-N2:N3)}Fe2(micro-CO)(CO)6]
 with organolithium reagents. A novel coordination mode of 1,2-diazane
 diiron carbonyl compounds.
;
_journal_issue 4
_journal_name_full 'Dalton transactions (Cambridge, England : 2003)'
_journal_page_first 603
_journal_page_last 608
_journal_paper_doi 10.1039/b510676c
_journal_year 2006
_chemical_formula_sum 'C22 H14 Fe2 N2 O7'
_chemical_formula_weight 530.05
_chemical_name_systematic
;
?
;
_space_group_IT_number 14
_symmetry_cell_setting monoclinic
_symmetry_space_group_name_Hall '-P 2ybc'
_symmetry_space_group_name_H-M 'P 1 21/c 1'
_atom_sites_solution_hydrogens geom
_atom_sites_solution_primary direct
_atom_sites_solution_secondary difmap
_audit_creation_method SHELXL-97
_cell_angle_alpha 90.00
_cell_angle_beta 109.790(4)
_cell_angle_gamma 90.00
_cell_formula_units_Z 4
_cell_length_a 13.786(3)
_cell_length_b 9.7314(18)
_cell_length_c 17.518(3)
_cell_measurement_reflns_used 1714
_cell_measurement_temperature 293(2)
_cell_measurement_theta_max 38.724
_cell_measurement_theta_min 4.861
_cell_volume 2211.4(7)
_computing_cell_refinement 'Bruker SMART'
_computing_data_collection 'Bruker SMART'
_computing_data_reduction 'Bruker SHELXTL'
_computing_molecular_graphics 'Bruker SHELXTL'
_computing_publication_material 'Bruker SHELXTL'
_computing_structure_refinement 'SHELXL-97 (Sheldrick, 1997)'
_computing_structure_solution 'SHELXS-97 (Sheldrick, 1990)'
_diffrn_ambient_temperature 293(2)
_diffrn_measured_fraction_theta_full 0.944
_diffrn_measured_fraction_theta_max 0.944
_diffrn_measurement_device_type 'CCD area detector'
_diffrn_measurement_method 'phi and omega scans'
_diffrn_radiation_monochromator graphite
_diffrn_radiation_source 'fine-focus sealed tube'
_diffrn_radiation_type MoK\a
_diffrn_radiation_wavelength 0.71073
_diffrn_reflns_av_R_equivalents 0.0754
_diffrn_reflns_av_sigmaI/netI 0.1134
_diffrn_reflns_limit_h_max 11
_diffrn_reflns_limit_h_min -18
_diffrn_reflns_limit_k_max 12
_diffrn_reflns_limit_k_min -12
_diffrn_reflns_limit_l_max 23
_diffrn_reflns_limit_l_min -21
_diffrn_reflns_number 13295
_diffrn_reflns_theta_full 28.30
_diffrn_reflns_theta_max 28.30
_diffrn_reflns_theta_min 1.57
_exptl_absorpt_coefficient_mu 1.358
_exptl_absorpt_correction_T_max 1.0000
_exptl_absorpt_correction_T_min 0.7690
_exptl_absorpt_correction_type sadabs
_exptl_crystal_colour red
_exptl_crystal_density_diffrn 1.592
_exptl_crystal_density_method 'not measured'
_exptl_crystal_F_000 1072
_refine_diff_density_max 0.417
_refine_diff_density_min -0.345
_refine_diff_density_rms 0.075
_refine_ls_extinction_method none
_refine_ls_goodness_of_fit_ref 0.766
_refine_ls_hydrogen_treatment mixed
_refine_ls_matrix_type full
_refine_ls_number_parameters 343
_refine_ls_number_reflns 5192
_refine_ls_number_restraints 0
_refine_ls_restrained_S_all 0.766
_refine_ls_R_factor_all 0.1028
_refine_ls_R_factor_gt 0.0486
_refine_ls_shift/su_max 0.111
_refine_ls_shift/su_mean 0.002
_refine_ls_structure_factor_coef Fsqd
_refine_ls_weighting_details 'calc w=1/[\s^2^(Fo^2^)+(0.0199P)^2^+0.0000P] where P=(Fo^2^+2Fc^2^)/3'
_refine_ls_weighting_scheme calc
_refine_ls_wR_factor_gt 0.0684
_refine_ls_wR_factor_ref 0.0790
_reflns_number_gt 2689
_reflns_number_total 5192
_reflns_threshold_expression >2sigma(I)
_cod_data_source_file b510676c.txt
_cod_data_source_block cd22105
_cod_depositor_comments
;
The following automatic conversions were performed:
'_symmetry_cell_setting' value 'Monoclinic' changed to 'monoclinic'
according to '/home/saulius/struct/CIF-dictionaries/cif_core.dic'
dictionary named 'cif_core.dic' version 2.4.1 from 2010-06-29.

Automatic conversion script
Id: cif_fix_enum 1527 2010-12-29 10:47:43Z saulius 
;
_cod_original_sg_symbol_H-M P2(1)/c
_cod_database_code 7006441

loop_
_symmetry_equiv_pos_as_xyz
'x, y, z'
'-x, y+1/2, -z+1/2'
'-x, -y, -z'
'x, -y-1/2, z-1/2'

loop_
_atom_site_label
_atom_site_type_symbol
_atom_site_fract_x
_atom_site_fract_y
_atom_site_fract_z
_atom_site_U_iso_or_equiv
_atom_site_adp_type
_atom_site_occupancy
_atom_site_symmetry_multiplicity
_atom_site_calc_flag
_atom_site_refinement_flags
_atom_site_disorder_assembly
_atom_site_disorder_group
Fe1 Fe 0.26435(4) -0.07752(5) 0.21491(3) 0.04641(16) Uani 1 1 d . . .
Fe2 Fe 0.24300(4) 0.12389(5) 0.11625(3) 0.04210(15) Uani 1 1 d . . .
O1 O 0.2040(2) -0.2235(3) 0.33711(16) 0.0790(9) Uani 1 1 d . . .
O2 O 0.4753(2) -0.0186(3) 0.32748(16) 0.0767(9) Uani 1 1 d . . .
O3 O 0.3252(3) -0.3128(3) 0.1392(2) 0.1071(12) Uani 1 1 d . . .
O4 O 0.06264(19) -0.1521(2) 0.08671(14) 0.0678(8) Uani 1 1 d . . .
O5 O 0.4653(2) 0.1650(3) 0.17293(17) 0.0758(9) Uani 1 1 d . . .
O6 O 0.2271(2) -0.0010(3) -0.03976(16) 0.0809(9) Uani 1 1 d . . .
O7 O 0.2095(2) 0.4112(3) 0.06211(15) 0.0676(8) Uani 1 1 d . . .
N1 N 0.19996(18) 0.1019(2) 0.20656(14) 0.0384(7) Uani 1 1 d . . .
N2 N 0.1154(2) 0.0661(3) 0.13492(15) 0.0416(7) Uani 1 1 d . . .
C1 C 0.2272(3) -0.1663(4) 0.2889(2) 0.0562(10) Uani 1 1 d . . .
C2 C 0.3942(3) -0.0377(4) 0.2842(2) 0.0547(10) Uani 1 1 d . . .
C3 C 0.3048(3) -0.2195(4) 0.1711(3) 0.0683(12) Uani 1 1 d . . .
C4 C 0.1291(3) -0.0815(4) 0.1324(2) 0.0485(9) Uani 1 1 d . . .
C5 C 0.0161(3) 0.1386(4) 0.1168(2) 0.0502(10) Uani 1 1 d . . .
C6 C 0.0328(2) 0.2849(4) 0.1405(2) 0.0398(8) Uani 1 1 d . . .
C7 C -0.0229(3) 0.3886(4) 0.0925(2) 0.0511(10) Uani 1 1 d . . .
C8 C -0.0069(3) 0.5223(4) 0.1160(2) 0.0552(11) Uani 1 1 d . . .
C9 C 0.0652(3) 0.5545(4) 0.1904(2) 0.0576(11) Uani 1 1 d . . .
C10 C 0.1227(3) 0.4513(4) 0.2391(2) 0.0482(10) Uani 1 1 d . . .
C11 C 0.1092(2) 0.3165(4) 0.21483(18) 0.0390(8) Uani 1 1 d . . .
C12 C 0.1722(3) 0.1981(4) 0.26263(19) 0.0393(9) Uani 1 1 d . . .
C13 C 0.2711(2) 0.2294(3) 0.32990(19) 0.0383(8) Uani 1 1 d . . .
C14 C 0.3457(3) 0.3154(4) 0.3201(2) 0.0481(10) Uani 1 1 d . . .
C15 C 0.4396(3) 0.3309(4) 0.3807(2) 0.0559(11) Uani 1 1 d . . .
C16 C 0.4634(3) 0.2618(4) 0.4531(2) 0.0592(11) Uani 1 1 d . . .
C17 C 0.3890(3) 0.1768(5) 0.4630(2) 0.0568(11) Uani 1 1 d . . .
C18 C 0.2944(3) 0.1604(4) 0.4031(2) 0.0461(9) Uani 1 1 d . . .
C19 C 0.5672(3) 0.2756(5) 0.5182(2) 0.0907(15) Uani 1 1 d . . .
H14 H 0.5762 0.3682 0.5382 0.136 Uiso 1 1 calc R . .
H12 H 0.6202 0.2536 0.4962 0.136 Uiso 1 1 calc R . .
H13 H 0.5713 0.2136 0.5619 0.136 Uiso 1 1 calc R . .
C20 C 0.3776(3) 0.1467(3) 0.1507(2) 0.0516(10) Uani 1 1 d . . .
C21 C 0.2357(3) 0.0482(4) 0.0211(2) 0.0531(10) Uani 1 1 d . . .
C22 C 0.2173(3) 0.2993(4) 0.0829(2) 0.0474(9) Uani 1 1 d . . .
H1 H -0.018(2) 0.125(3) 0.0634(18) 0.050(10) Uiso 1 1 d . . .
H2 H -0.021(2) 0.093(3) 0.1433(18) 0.044(10) Uiso 1 1 d . . .
H3 H -0.073(2) 0.371(3) 0.0464(17) 0.039(9) Uiso 1 1 d . . .
H4 H -0.044(2) 0.595(3) 0.0813(18) 0.053(10) Uiso 1 1 d . . .
H5 H 0.078(2) 0.653(3) 0.206(2) 0.075(13) Uiso 1 1 d . . .
H6 H 0.171(2) 0.475(3) 0.2868(17) 0.043(10) Uiso 1 1 d . . .
H7 H 0.1321(19) 0.143(2) 0.2874(15) 0.025(8) Uiso 1 1 d . . .
H8 H 0.334(2) 0.358(3) 0.2724(17) 0.038(9) Uiso 1 1 d . . .
H9 H 0.487(2) 0.383(3) 0.3700(17) 0.041(10) Uiso 1 1 d . . .
H10 H 0.401(2) 0.128(3) 0.5060(17) 0.044(10) Uiso 1 1 d . . .
H11 H 0.2466(18) 0.098(2) 0.4103(15) 0.023(8) Uiso 1 1 d . . .

loop_
_atom_site_aniso_label
_atom_site_aniso_U_11
_atom_site_aniso_U_22
_atom_site_aniso_U_33
_atom_site_aniso_U_23
_atom_site_aniso_U_13
_atom_site_aniso_U_12
Fe1 0.0522(3) 0.0439(3) 0.0386(3) 0.0014(2) 0.0094(3) -0.0027(3)
Fe2 0.0471(3) 0.0460(3) 0.0329(3) -0.0013(2) 0.0132(2) -0.0031(2)
O1 0.077(2) 0.097(2) 0.0588(19) 0.0218(17) 0.0165(17) -0.0116(16)
O2 0.0577(19) 0.077(2) 0.078(2) 0.0050(16) -0.0002(16) -0.0043(16)
O3 0.118(3) 0.079(2) 0.134(3) -0.038(2) 0.054(2) -0.001(2)
O4 0.080(2) 0.0542(17) 0.0502(16) -0.0030(13) -0.0035(14) -0.0205(14)
O5 0.0518(18) 0.092(2) 0.083(2) 0.0055(17) 0.0226(17) -0.0109(17)
O6 0.088(2) 0.101(2) 0.0566(19) -0.0304(17) 0.0288(17) -0.0079(17)
O7 0.085(2) 0.0556(18) 0.0710(19) 0.0139(15) 0.0387(16) 0.0063(16)
N1 0.0377(16) 0.0463(18) 0.0249(14) -0.0009(12) 0.0027(13) -0.0050(13)
N2 0.0440(18) 0.0468(18) 0.0282(15) -0.0027(13) 0.0047(13) -0.0075(14)
C1 0.053(3) 0.059(3) 0.044(2) 0.000(2) 0.000(2) -0.004(2)
C2 0.059(3) 0.048(2) 0.052(3) 0.0093(19) 0.013(2) 0.004(2)
C3 0.066(3) 0.061(3) 0.072(3) -0.002(2) 0.016(2) -0.007(2)
C4 0.063(3) 0.045(2) 0.035(2) 0.0018(17) 0.0121(19) -0.0107(19)
C5 0.042(3) 0.069(3) 0.034(2) 0.004(2) 0.007(2) -0.007(2)
C6 0.034(2) 0.050(2) 0.035(2) 0.0008(17) 0.0120(17) -0.0019(17)
C7 0.038(2) 0.072(3) 0.039(2) 0.001(2) 0.0068(19) 0.001(2)
C8 0.054(3) 0.061(3) 0.048(3) 0.011(2) 0.014(2) 0.015(2)
C9 0.062(3) 0.053(3) 0.055(3) -0.005(2) 0.016(2) 0.006(2)
C10 0.048(3) 0.058(3) 0.037(2) -0.005(2) 0.012(2) 0.005(2)
C11 0.037(2) 0.055(2) 0.0276(19) 0.0014(17) 0.0138(16) -0.0009(17)
C12 0.038(2) 0.053(2) 0.0278(19) 0.0022(17) 0.0116(17) -0.0073(18)
C13 0.037(2) 0.047(2) 0.0311(19) -0.0061(16) 0.0112(17) -0.0023(17)
C14 0.052(3) 0.055(3) 0.037(2) 0.003(2) 0.015(2) -0.008(2)
C15 0.043(3) 0.071(3) 0.053(3) -0.007(2) 0.016(2) -0.020(2)
C16 0.046(3) 0.086(3) 0.041(2) -0.007(2) 0.008(2) -0.011(2)
C17 0.054(3) 0.084(3) 0.028(2) 0.006(2) 0.008(2) -0.001(2)
C18 0.047(2) 0.059(3) 0.031(2) -0.0002(18) 0.0122(19) -0.009(2)
C19 0.054(3) 0.147(4) 0.054(3) -0.006(3) -0.005(2) -0.020(3)
C20 0.065(3) 0.048(2) 0.045(2) 0.0028(18) 0.024(2) -0.003(2)
C21 0.051(2) 0.055(2) 0.052(3) -0.004(2) 0.016(2) -0.0020(19)
C22 0.049(2) 0.060(3) 0.038(2) -0.0026(19) 0.0197(19) -0.004(2)

loop_
_atom_type_symbol
_atom_type_description
_atom_type_scat_dispersion_real
_atom_type_scat_dispersion_imag
_atom_type_scat_source
C C 0.0033 0.0016 'International Tables Vol C Tables 4.2.6.8 and 6.1.1.4'
H H 0.0000 0.0000 'International Tables Vol C Tables 4.2.6.8 and 6.1.1.4'
N N 0.0061 0.0033 'International Tables Vol C Tables 4.2.6.8 and 6.1.1.4'
O O 0.0106 0.0060 'International Tables Vol C Tables 4.2.6.8 and 6.1.1.4'
Fe Fe 0.3463 0.8444 'International Tables Vol C Tables 4.2.6.8 and 6.1.1.4'

loop_
_geom_angle_atom_site_label_1
_geom_angle_atom_site_label_2
_geom_angle_atom_site_label_3
_geom_angle
_geom_angle_site_symmetry_1
_geom_angle_site_symmetry_3
_geom_angle_publ_flag
C3 Fe1 C1 98.57(18) . . ?
C3 Fe1 C2 94.12(17) . . ?
C1 Fe1 C2 94.48(16) . . ?
C3 Fe1 C4 91.49(16) . . ?
C1 Fe1 C4 95.31(15) . . ?
C2 Fe1 C4 167.87(15) . . ?
C3 Fe1 N1 151.33(15) . . ?
C1 Fe1 N1 104.78(14) . . ?
C2 Fe1 N1 100.32(13) . . ?
C4 Fe1 N1 70.21(12) . . ?
C3 Fe1 Fe2 106.71(14) . . ?
C1 Fe1 Fe2 150.51(12) . . ?
C2 Fe1 Fe2 98.54(11) . . ?
C4 Fe1 Fe2 69.51(10) . . ?
N1 Fe1 Fe2 46.88(7) . . ?
C20 Fe2 C21 95.26(16) . . ?
C20 Fe2 C22 93.46(15) . . ?
C21 Fe2 C22 98.34(16) . . ?
C20 Fe2 N1 108.77(13) . . ?
C21 Fe2 N1 143.18(14) . . ?
C22 Fe2 N1 107.32(13) . . ?
C20 Fe2 N2 150.80(13) . . ?
C21 Fe2 N2 105.31(13) . . ?
C22 Fe2 N2 103.59(13) . . ?
N1 Fe2 N2 43.65(9) . . ?
C20 Fe2 Fe1 89.89(11) . . ?
C21 Fe2 Fe1 105.66(12) . . ?
C22 Fe2 Fe1 155.36(11) . . ?
N1 Fe2 Fe1 48.89(8) . . ?
N2 Fe2 Fe1 64.94(8) . . ?
N2 N1 C12 114.3(2) . . ?
N2 N1 Fe2 71.72(14) . . ?
C12 N1 Fe2 134.7(2) . . ?
N2 N1 Fe1 93.62(17) . . ?
C12 N1 Fe1 136.47(19) . . ?
Fe2 N1 Fe1 84.22(10) . . ?
N1 N2 C4 101.0(2) . . ?
N1 N2 C5 119.4(3) . . ?
C4 N2 C5 125.9(3) . . ?
N1 N2 Fe2 64.63(14) . . ?
C4 N2 Fe2 98.3(2) . . ?
C5 N2 Fe2 129.9(2) . . ?
O1 C1 Fe1 179.4(3) . . ?
O2 C2 Fe1 177.2(3) . . ?
O3 C3 Fe1 175.8(4) . . ?
O4 C4 N2 120.4(3) . . ?
O4 C4 Fe1 146.2(3) . . ?
N2 C4 Fe1 93.4(2) . . ?
N2 C5 C6 110.8(3) . . ?
N2 C5 H1 105.8(19) . . ?
C6 C5 H1 113.9(19) . . ?
N2 C5 H2 107.3(19) . . ?
C6 C5 H2 112.6(19) . . ?
H1 C5 H2 106(3) . . ?
C7 C6 C11 119.7(3) . . ?
C7 C6 C5 122.4(3) . . ?
C11 C6 C5 117.9(3) . . ?
C8 C7 C6 121.4(4) . . ?
C8 C7 H3 117.3(19) . . ?
C6 C7 H3 121.3(19) . . ?
C7 C8 C9 119.5(4) . . ?
C7 C8 H4 121.1(18) . . ?
C9 C8 H4 119.3(18) . . ?
C10 C9 C8 119.8(4) . . ?
C10 C9 H5 121(2) . . ?
C8 C9 H5 119(2) . . ?
C11 C10 C9 121.0(4) . . ?
C11 C10 H6 120.4(19) . . ?
C9 C10 H6 118.6(19) . . ?
C10 C11 C6 118.5(3) . . ?
C10 C11 C12 124.3(3) . . ?
C6 C11 C12 117.2(3) . . ?
N1 C12 C13 106.0(3) . . ?
N1 C12 C11 109.9(2) . . ?
C13 C12 C11 118.6(3) . . ?
N1 C12 H7 105.0(15) . . ?
C13 C12 H7 105.3(15) . . ?
C11 C12 H7 111.1(15) . . ?
C14 C13 C18 117.4(3) . . ?
C14 C13 C12 122.8(3) . . ?
C18 C13 C12 119.5(3) . . ?
C15 C14 C13 121.0(4) . . ?
C15 C14 H8 120.1(19) . . ?
C13 C14 H8 118.8(19) . . ?
C16 C15 C14 121.9(4) . . ?
C16 C15 H9 120.4(19) . . ?
C14 C15 H9 118(2) . . ?
C15 C16 C17 117.1(4) . . ?
C15 C16 C19 121.7(4) . . ?
C17 C16 C19 121.1(4) . . ?
C16 C17 C18 121.8(4) . . ?
C16 C17 H10 121(2) . . ?
C18 C17 H10 117(2) . . ?
C17 C18 C13 120.8(4) . . ?
C17 C18 H11 120.1(16) . . ?
C13 C18 H11 119.1(16) . . ?
C16 C19 H14 109.5 . . ?
C16 C19 H12 109.5 . . ?
H14 C19 H12 109.5 . . ?
C16 C19 H13 109.5 . . ?
H14 C19 H13 109.5 . . ?
H12 C19 H13 109.5 . . ?
O5 C20 Fe2 178.4(3) . . ?
O6 C21 Fe2 177.3(3) . . ?
O7 C22 Fe2 174.2(3) . . ?

loop_
_geom_bond_atom_site_label_1
_geom_bond_atom_site_label_2
_geom_bond_distance
_geom_bond_site_symmetry_2
_geom_bond_publ_flag
Fe1 C3 1.760(5) . ?
Fe1 C1 1.772(4) . ?
Fe1 C2 1.832(4) . ?
Fe1 C4 1.935(4) . ?
Fe1 N1 1.941(2) . ?
Fe1 Fe2 2.5633(7) . ?
Fe2 C20 1.760(4) . ?
Fe2 C21 1.793(4) . ?
Fe2 C22 1.800(4) . ?
Fe2 N1 1.881(2) . ?
Fe2 N2 1.976(3) . ?
O1 C1 1.143(4) . ?
O2 C2 1.134(4) . ?
O3 C3 1.150(4) . ?
O4 C4 1.206(3) . ?
O5 C20 1.152(4) . ?
O6 C21 1.138(4) . ?
O7 C22 1.142(4) . ?
N1 N2 1.437(3) . ?
N1 C12 1.498(4) . ?
N2 C4 1.452(4) . ?
N2 C5 1.476(4) . ?
C5 C6 1.478(5) . ?
C5 H1 0.90(3) . ?
C5 H2 0.91(3) . ?
C6 C7 1.370(4) . ?
C6 C11 1.404(4) . ?
C7 C8 1.360(5) . ?
C7 H3 0.88(3) . ?
C8 C9 1.382(5) . ?
C8 H4 0.96(3) . ?
C9 C10 1.381(5) . ?
C9 H5 0.99(3) . ?
C10 C11 1.372(4) . ?
C10 H6 0.91(3) . ?
C11 C12 1.513(4) . ?
C12 C13 1.501(4) . ?
C12 H7 0.97(2) . ?
C13 C14 1.381(4) . ?
C13 C18 1.386(4) . ?
C14 C15 1.376(5) . ?
C14 H8 0.89(3) . ?
C15 C16 1.373(5) . ?
C15 H9 0.90(3) . ?
C16 C17 1.374(5) . ?
C16 C19 1.504(4) . ?
C17 C18 1.379(5) . ?
C17 H10 0.86(3) . ?
C18 H11 0.93(2) . ?
C19 H14 0.9600 . ?
C19 H12 0.9600 . ?
C19 H13 0.9600 . ?

loop_
_geom_torsion_atom_site_label_1
_geom_torsion_atom_site_label_2
_geom_torsion_atom_site_label_3
_geom_torsion_atom_site_label_4
_geom_torsion
_geom_torsion_site_symmetry_1
_geom_torsion_site_symmetry_2
_geom_torsion_site_symmetry_3
_geom_torsion_site_symmetry_4
_geom_torsion_publ_flag
C3 Fe1 Fe2 C20 -77.74(17) . . . . ?
C1 Fe1 Fe2 C20 134.4(3) . . . . ?
C2 Fe1 Fe2 C20 19.20(16) . . . . ?
C4 Fe1 Fe2 C20 -162.97(16) . . . . ?
N1 Fe1 Fe2 C20 115.38(15) . . . . ?
C3 Fe1 Fe2 C21 17.69(18) . . . . ?
C1 Fe1 Fe2 C21 -130.2(3) . . . . ?
C2 Fe1 Fe2 C21 114.63(16) . . . . ?
C4 Fe1 Fe2 C21 -67.54(16) . . . . ?
N1 Fe1 Fe2 C21 -149.19(15) . . . . ?
C3 Fe1 Fe2 C22 -175.8(3) . . . . ?
C1 Fe1 Fe2 C22 36.3(4) . . . . ?
C2 Fe1 Fe2 C22 -78.9(3) . . . . ?
C4 Fe1 Fe2 C22 98.9(3) . . . . ?
N1 Fe1 Fe2 C22 17.3(3) . . . . ?
C3 Fe1 Fe2 N1 166.87(16) . . . . ?
C1 Fe1 Fe2 N1 19.0(2) . . . . ?
C2 Fe1 Fe2 N1 -96.18(15) . . . . ?
C4 Fe1 Fe2 N1 81.65(15) . . . . ?
C3 Fe1 Fe2 N2 117.57(15) . . . . ?
C1 Fe1 Fe2 N2 -30.3(2) . . . . ?
C2 Fe1 Fe2 N2 -145.48(14) . . . . ?
C4 Fe1 Fe2 N2 32.35(13) . . . . ?
N1 Fe1 Fe2 N2 -49.30(12) . . . . ?
C20 Fe2 N1 N2 -168.35(18) . . . . ?
C21 Fe2 N1 N2 -40.4(3) . . . . ?
C22 Fe2 N1 N2 91.70(18) . . . . ?
Fe1 Fe2 N1 N2 -95.75(16) . . . . ?
C20 Fe2 N1 C12 85.2(3) . . . . ?
C21 Fe2 N1 C12 -146.8(3) . . . . ?
C22 Fe2 N1 C12 -14.8(3) . . . . ?
N2 Fe2 N1 C12 -106.5(3) . . . . ?
Fe1 Fe2 N1 C12 157.8(3) . . . . ?
C20 Fe2 N1 Fe1 -72.59(14) . . . . ?
C21 Fe2 N1 Fe1 55.4(2) . . . . ?
C22 Fe2 N1 Fe1 -172.54(12) . . . . ?
N2 Fe2 N1 Fe1 95.75(16) . . . . ?
C3 Fe1 N1 N2 44.2(4) . . . . ?
C1 Fe1 N1 N2 -99.25(18) . . . . ?
C2 Fe1 N1 N2 163.27(17) . . . . ?
C4 Fe1 N1 N2 -8.86(17) . . . . ?
Fe2 Fe1 N1 N2 71.20(14) . . . . ?
C3 Fe1 N1 C12 176.0(3) . . . . ?
C1 Fe1 N1 C12 32.5(3) . . . . ?
C2 Fe1 N1 C12 -65.0(3) . . . . ?
C4 Fe1 N1 C12 122.9(3) . . . . ?
Fe2 Fe1 N1 C12 -157.0(3) . . . . ?
C3 Fe1 N1 Fe2 -27.0(3) . . . . ?
C1 Fe1 N1 Fe2 -170.45(12) . . . . ?
C2 Fe1 N1 Fe2 92.07(13) . . . . ?
C4 Fe1 N1 Fe2 -80.06(12) . . . . ?
C12 N1 N2 C4 -134.3(3) . . . . ?
Fe2 N1 N2 C4 94.0(2) . . . . ?
Fe1 N1 N2 C4 11.3(2) . . . . ?
C12 N1 N2 C5 8.4(4) . . . . ?
Fe2 N1 N2 C5 -123.2(3) . . . . ?
Fe1 N1 N2 C5 154.1(3) . . . . ?
C12 N1 N2 Fe2 131.6(2) . . . . ?
Fe1 N1 N2 Fe2 -82.70(10) . . . . ?
C20 Fe2 N2 N1 23.1(3) . . . . ?
C21 Fe2 N2 N1 156.27(17) . . . . ?
C22 Fe2 N2 N1 -100.97(17) . . . . ?
Fe1 Fe2 N2 N1 55.85(13) . . . . ?
C20 Fe2 N2 C4 -75.2(3) . . . . ?
C21 Fe2 N2 C4 58.0(2) . . . . ?
C22 Fe2 N2 C4 160.7(2) . . . . ?
N1 Fe2 N2 C4 -98.3(2) . . . . ?
Fe1 Fe2 N2 C4 -42.45(16) . . . . ?
C20 Fe2 N2 C5 131.3(3) . . . . ?
C21 Fe2 N2 C5 -95.5(3) . . . . ?
C22 Fe2 N2 C5 7.2(3) . . . . ?
N1 Fe2 N2 C5 108.2(3) . . . . ?
Fe1 Fe2 N2 C5 164.0(3) . . . . ?
C3 Fe1 C1 O1 84(38) . . . . ?
C2 Fe1 C1 O1 -10(38) . . . . ?
C4 Fe1 C1 O1 177(100) . . . . ?
N1 Fe1 C1 O1 -112(38) . . . . ?
Fe2 Fe1 C1 O1 -127(38) . . . . ?
C3 Fe1 C2 O2 -38(7) . . . . ?
C1 Fe1 C2 O2 61(7) . . . . ?
C4 Fe1 C2 O2 -155(7) . . . . ?
N1 Fe1 C2 O2 167(7) . . . . ?
Fe2 Fe1 C2 O2 -145(7) . . . . ?
C1 Fe1 C3 O3 91(6) . . . . ?
C2 Fe1 C3 O3 -174(6) . . . . ?
C4 Fe1 C3 O3 -4(6) . . . . ?
N1 Fe1 C3 O3 -53(6) . . . . ?
Fe2 Fe1 C3 O3 -73(6) . . . . ?
N1 N2 C4 O4 168.7(3) . . . . ?
C5 N2 C4 O4 29.3(5) . . . . ?
Fe2 N2 C4 O4 -125.7(3) . . . . ?
N1 N2 C4 Fe1 -11.4(2) . . . . ?
C5 N2 C4 Fe1 -150.8(3) . . . . ?
Fe2 N2 C4 Fe1 54.24(15) . . . . ?
C3 Fe1 C4 O4 31.2(5) . . . . ?
C1 Fe1 C4 O4 -67.5(5) . . . . ?
C2 Fe1 C4 O4 148.8(7) . . . . ?
N1 Fe1 C4 O4 -171.3(5) . . . . ?
Fe2 Fe1 C4 O4 138.5(5) . . . . ?
C3 Fe1 C4 N2 -148.7(2) . . . . ?
C1 Fe1 C4 N2 112.6(2) . . . . ?
C2 Fe1 C4 N2 -31.1(8) . . . . ?
N1 Fe1 C4 N2 8.76(16) . . . . ?
Fe2 Fe1 C4 N2 -41.37(15) . . . . ?
N1 N2 C5 C6 36.4(4) . . . . ?
C4 N2 C5 C6 169.2(3) . . . . ?
Fe2 N2 C5 C6 -43.8(4) . . . . ?
N2 C5 C6 C7 137.3(3) . . . . ?
N2 C5 C6 C11 -42.4(4) . . . . ?
C11 C6 C7 C8 -1.0(5) . . . . ?
C5 C6 C7 C8 179.3(4) . . . . ?
C6 C7 C8 C9 -1.5(6) . . . . ?
C7 C8 C9 C10 2.2(6) . . . . ?
C8 C9 C10 C11 -0.3(6) . . . . ?
C9 C10 C11 C6 -2.2(5) . . . . ?
C9 C10 C11 C12 177.1(3) . . . . ?
C7 C6 C11 C10 2.8(5) . . . . ?
C5 C6 C11 C10 -177.5(3) . . . . ?
C7 C6 C11 C12 -176.5(3) . . . . ?
C5 C6 C11 C12 3.2(4) . . . . ?
N2 N1 C12 C13 -176.4(2) . . . . ?
Fe2 N1 C12 C13 -88.5(3) . . . . ?
Fe1 N1 C12 C13 58.4(4) . . . . ?
N2 N1 C12 C11 -47.1(3) . . . . ?
Fe2 N1 C12 C11 40.8(4) . . . . ?
Fe1 N1 C12 C11 -172.3(2) . . . . ?
C10 C11 C12 N1 -137.3(3) . . . . ?
C6 C11 C12 N1 42.0(4) . . . . ?
C10 C11 C12 C13 -15.3(5) . . . . ?
C6 C11 C12 C13 164.0(3) . . . . ?
N1 C12 C13 C14 74.3(4) . . . . ?
C11 C12 C13 C14 -49.6(5) . . . . ?
N1 C12 C13 C18 -99.5(3) . . . . ?
C11 C12 C13 C18 136.6(3) . . . . ?
C18 C13 C14 C15 0.4(5) . . . . ?
C12 C13 C14 C15 -173.6(3) . . . . ?
C13 C14 C15 C16 0.2(6) . . . . ?
C14 C15 C16 C17 -0.6(6) . . . . ?
C14 C15 C16 C19 178.1(4) . . . . ?
C15 C16 C17 C18 0.3(6) . . . . ?
C19 C16 C17 C18 -178.4(4) . . . . ?
C16 C17 C18 C13 0.3(6) . . . . ?
C14 C13 C18 C17 -0.7(5) . . . . ?
C12 C13 C18 C17 173.5(3) . . . . ?
C21 Fe2 C20 O5 105(12) . . . . ?
C22 Fe2 C20 O5 6(12) . . . . ?
N1 Fe2 C20 O5 -104(12) . . . . ?
N2 Fe2 C20 O5 -120(12) . . . . ?
Fe1 Fe2 C20 O5 -150(12) . . . . ?
C20 Fe2 C21 O6 172(7) . . . . ?
C22 Fe2 C21 O6 -93(7) . . . . ?
N1 Fe2 C21 O6 41(8) . . . . ?
N2 Fe2 C21 O6 13(7) . . . . ?
Fe1 Fe2 C21 O6 81(7) . . . . ?
C20 Fe2 C22 O7 16(3) . . . . ?
C21 Fe2 C22 O7 -80(3) . . . . ?
N1 Fe2 C22 O7 127(3) . . . . ?
N2 Fe2 C22 O7 172(3) . . . . ?
Fe1 Fe2 C22 O7 114(3) . . . . ?
